data_4318471
loop_
_publ_author_name
'Robertus J. M. Klein Gebbink'
'Robert T. Jonas'
'Christian R. Goldsmith'
'T. Daniel P. Stack'

_publ_section_title
;
 A Periodic Walk: A Series of First-Row Transition Metal Complexes with
 the Pentadentate Ligand PY5
;
_journal_name_full 'Inorganic Chemistry'
_journal_page_first 4633
_journal_page_last 4641
_journal_paper_doi 10.1021/ic025617r
_journal_volume 41
_journal_year 2002
_chemical_formula_sum 'C59 H53 Cl6 Mn3 N10 O5'
_chemical_formula_weight 1359.66
_space_group_IT_number 14
_symmetry_cell_setting monoclinic
_symmetry_Int_Tables_number 14
_symmetry_space_group_name_Hall '-P 2yn'
_symmetry_space_group_name_H-M 'P 1 21/n 1'
_cell_angle_alpha 90
_cell_angle_beta 93
_cell_angle_gamma 90
_cell_formula_units_Z 4
_cell_length_a 18.7470
_cell_length_b 14.5550
_cell_length_c 21.4540
_cell_measurement_reflns_used 0
_cell_measurement_temperature 273.2
_cell_measurement_theta_max 0.0
_cell_measurement_theta_min 0.0
_cell_volume 5845.971
_computing_cell_refinement 'MSC/AFC Diffractometer Control'
_computing_data_collection 'MSC/AFC Diffractometer Control'
_computing_data_reduction 'teXsan for Windows (MSC, 1997)'
_computing_publication_material 'teXsan for Windows (MSC, 1997)'
_computing_structure_refinement 'teXsan for Windows (MSC, 1997)'
_diffrn_ambient_temperature 273.2
_diffrn_measurement_device unknown
_diffrn_orient_matrix_UB_11 -0.00902
_diffrn_orient_matrix_UB_12 -0.06239
_diffrn_orient_matrix_UB_13 -0.01835
_diffrn_orient_matrix_UB_21 0.04424
_diffrn_orient_matrix_UB_22 -0.02336
_diffrn_orient_matrix_UB_23 0.02339
_diffrn_orient_matrix_UB_31 -0.02859
_diffrn_orient_matrix_UB_32 -0.01670
_diffrn_orient_matrix_UB_33 0.03599
_diffrn_radiation_detector 'scintillation counter'
_diffrn_radiation_monochromator graphite
_diffrn_radiation_source 'X-ray tube'
_diffrn_radiation_type 'Mo K\a'
_diffrn_radiation_wavelength 0.7107
_diffrn_reflns_av_R_equivalents 0.03347
_diffrn_reflns_limit_h_max 22
_diffrn_reflns_limit_h_min -22
_diffrn_reflns_limit_k_max 0
_diffrn_reflns_limit_k_min -17
_diffrn_reflns_limit_l_max 25
_diffrn_reflns_limit_l_min 0
_diffrn_reflns_number 11004
_diffrn_reflns_reduction_process 'Lp corrections applied'
_diffrn_reflns_theta_max 25.01
_diffrn_reflns_theta_min 0.00
_diffrn_standards_decay_% -0.56
_diffrn_standards_interval_count 0
_diffrn_standards_number 0
_exptl_absorpt_coefficient_mu 0.972
_exptl_absorpt_correction_T_max 1.000
_exptl_absorpt_correction_T_min 0.862
_exptl_absorpt_correction_type
;

\y scans (North,Phillips & Matthews, 1968)

;
_exptl_crystal_colour unknown
_exptl_crystal_density_diffrn 1.546
_exptl_crystal_density_meas ?
_exptl_crystal_description unknown
_exptl_crystal_F_000 2776.00
_exptl_crystal_size_max 0.00
_exptl_crystal_size_mid 0.00
_exptl_crystal_size_min 0.00
_refine_diff_density_max 0.96
_refine_diff_density_min -1.06
_refine_ls_extinction_method none
_refine_ls_goodness_of_fit_ref 2.220
_refine_ls_hydrogen_treatment noref
_refine_ls_matrix_type full
_refine_ls_number_constraints 0
_refine_ls_number_parameters 743
_refine_ls_number_reflns 6049
_refine_ls_number_restraints 0
_refine_ls_R_factor_gt 0.0540
_refine_ls_shift/su_max 0.2000
_refine_ls_shift/su_mean 0.0000
_refine_ls_structure_factor_coef F
_refine_ls_weighting_details 'w = 1/[\s^2^(Fo) + 0.00006|Fo|^2^]'
_refine_ls_weighting_scheme sigma
_refine_ls_wR_factor_ref 0.0570
_reflns_number_gt 6049
_reflns_number_total 10701
_reflns_threshold_expression I>3.00\s(I)
_cod_data_source_file ic025617r_1.cif
_cod_data_source_block '_MF_Mn'
_cod_depositor_comments
;
The following automatic conversions were performed:

'_exptl_crystal_density_meas' value 'not measured' was changed to '?'
- the value is perceived as not measured.

Automatic conversion script
Id: cif_fix_values 3008 2015-01-20 13:52:24Z robertas 
;
_cod_original_cell_volume 5840.18652(3)
_cod_original_sg_symbol_H-M 'P 21/n '
_cod_original_formula_sum 'C59 H53 Cl6 N10 Mn3 O5 '
_cod_database_code 4318471

loop_
_symmetry_equiv_pos_as_xyz
'   +x,   +y,   +z'
1/2-x,1/2+y,1/2-z
'   -x,   -y,   -z'
1/2+x,1/2-y,1/2+z

loop_
_atom_site_label
_atom_site_fract_x
_atom_site_fract_y
_atom_site_fract_z
_atom_site_U_iso_or_equiv
_atom_site_occupancy
_atom_site_refinement_flags
_atom_site_adp_type
_atom_site_calc_flag
_atom_site_calc_attached_atom
Mn(1) 0.68299(5) 0.12818(6) 0.90644(4) 0.0164(3) 1.000 . Uani d ?
Mn(2) 0.69750(5) 0.12217(7) 0.41414(4) 0.0176(3) 1.000 . Uani d ?
Mn(3) 0.01126(6) 0.08158(8) 0.73572(5) 0.0366(3) 1.000 . Uani d ?
Cl(1) 0.70250(9) 0.2297(1) 0.82344(7) 0.0294(5) 1.000 . Uani d ?
Cl(2) 0.7349(1) 0.2129(1) 0.33151(7) 0.0344(5) 1.000 . Uani d ?
Cl(3) 0.0785(1) 0.0511(2) 0.8316(1) 0.0722(8) 1.000 . Uani d ?
Cl(4) 0.0222(2) -0.0412(2) 0.6650(1) 0.086(1) 1.000 . Uani d ?
Cl(5) -0.1092(1) 0.1046(1) 0.7582(1) 0.0522(7) 1.000 . Uani d ?
Cl(6) 0.0503(1) 0.2175(1) 0.68988(9) 0.0515(7) 1.000 . Uani d ?
O(1) 0.7585(2) 0.1436(3) 1.1195(2) 0.022(1) 1.000 . Uani d ?
O(2) 0.5468(2) -0.1412(3) 0.9117(2) 0.020(1) 1.000 . Uani d ?
O(3) 0.7510(2) 0.1440(3) 0.6312(2) 0.023(1) 1.000 . Uani d ?
O(4) 0.5508(2) -0.1394(3) 0.4168(2) 0.022(1) 1.000 . Uani d ?
O(5) 0.0346(5) 0.1662(7) 0.1849(6) 0.250(6) 1.000 . Uani d ?
N(1) 0.6582(2) 0.0376(3) 0.9874(2) 0.015(1) 1.000 . Uani d ?
N(2) 0.6682(2) 0.2370(3) 0.9765(2) 0.016(1) 1.000 . Uani d ?
N(3) 0.7957(3) 0.1327(3) 0.9576(2) 0.020(1) 1.000 . Uani d ?
N(4) 0.6898(2) -0.0089(3) 0.8540(2) 0.018(1) 1.000 . Uani d ?
N(5) 0.5642(3) 0.1055(3) 0.8847(2) 0.021(2) 1.000 . Uani d ?
N(6) 0.6617(2) 0.0364(3) 0.4949(2) 0.015(1) 1.000 . Uani d ?
N(7) 0.6734(2) 0.2315(3) 0.4820(2) 0.019(2) 1.000 . Uani d ?
N(8) 0.8044(2) 0.1292(3) 0.4744(2) 0.019(1) 1.000 . Uani d ?
N(9) 0.7012(2) -0.0161(3) 0.3624(2) 0.019(2) 1.000 . Uani d ?
N(10) 0.5820(3) 0.1040(3) 0.3823(2) 0.021(2) 1.000 . Uani d ?
C(1) 0.7009(3) 0.0457(4) 1.0398(3) 0.015(2) 1.000 . Uani d ?
C(2) 0.7201(3) -0.0289(4) 1.0775(3) 0.021(2) 1.000 . Uani d ?
C(3) 0.6916(3) -0.1148(4) 1.0606(3) 0.021(2) 1.000 . Uani d ?
C(4) 0.6465(3) -0.1224(4) 1.0086(3) 0.021(2) 1.000 . Uani d ?
C(5) 0.6307(3) -0.0458(4) 0.9716(3) 0.013(2) 1.000 . Uani d ?
C(6) 0.7362(3) 0.1389(4) 1.0554(3) 0.017(2) 1.000 . Uani d ?
C(7) 0.7062(3) 0.1290(5) 1.1645(3) 0.031(2) 1.000 . Uani d ?
C(8) 0.6924(3) 0.2266(4) 1.0363(3) 0.017(2) 1.000 . Uani d ?
C(9) 0.6831(3) 0.2956(5) 1.0795(3) 0.025(2) 1.000 . Uani d ?
C(10) 0.6471(3) 0.3749(5) 1.0610(3) 0.030(2) 1.000 . Uani d ?
C(11) 0.6236(3) 0.3857(4) 0.9994(3) 0.023(2) 1.000 . Uani d ?
C(12) 0.6363(3) 0.3160(4) 0.9591(3) 0.022(2) 1.000 . Uani d ?
C(13) 0.8049(3) 0.1380(4) 1.0202(3) 0.016(2) 1.000 . Uani d ?
C(14) 0.8718(3) 0.1385(4) 1.0513(3) 0.023(2) 1.000 . Uani d ?
C(15) 0.9319(3) 0.1338(5) 1.0163(3) 0.032(2) 1.000 . Uani d ?
C(16) 0.9230(3) 0.1299(5) 0.9521(3) 0.030(2) 1.000 . Uani d ?
C(17) 0.8543(3) 0.1308(4) 0.9246(3) 0.026(2) 1.000 . Uani d ?
C(18) 0.5871(3) -0.0586(4) 0.9091(3) 0.016(2) 1.000 . Uani d ?
C(19) 0.4918(3) -0.1411(4) 0.9551(3) 0.028(2) 1.000 . Uani d ?
C(20) 0.6416(3) -0.0772(4) 0.8599(3) 0.016(2) 1.000 . Uani d ?
C(21) 0.6400(3) -0.1552(4) 0.8233(3) 0.019(2) 1.000 . Uani d ?
C(22) 0.6900(3) -0.1649(4) 0.7793(3) 0.021(2) 1.000 . Uani d ?
C(23) 0.7394(3) -0.0962(5) 0.7730(3) 0.022(2) 1.000 . Uani d ?
C(24) 0.7375(3) -0.0190(4) 0.8106(3) 0.019(2) 1.000 . Uani d ?
C(25) 0.5395(3) 0.0188(4) 0.8820(3) 0.018(2) 1.000 . Uani d ?
C(26) 0.4767(3) -0.0037(5) 0.8483(3) 0.034(2) 1.000 . Uani d ?
C(27) 0.4353(4) 0.0652(6) 0.8202(4) 0.049(3) 1.000 . Uani d ?
C(28) 0.4589(4) 0.1552(5) 0.8261(4) 0.042(2) 1.000 . Uani d ?
C(29) 0.5232(4) 0.1713(5) 0.8572(3) 0.031(2) 1.000 . Uani d ?
C(30) 0.7016(3) 0.0445(4) 0.5492(3) 0.016(2) 1.000 . Uani d ?
C(31) 0.7201(3) -0.0300(4) 0.5866(3) 0.021(2) 1.000 . Uani d ?
C(32) 0.6951(3) -0.1165(4) 0.5687(3) 0.024(2) 1.000 . Uani d ?
C(33) 0.6530(3) -0.1247(4) 0.5146(3) 0.022(2) 1.000 . Uani d ?
C(34) 0.6365(3) -0.0475(4) 0.4782(3) 0.015(2) 1.000 . Uani d ?
C(35) 0.7353(3) 0.1385(4) 0.5658(3) 0.016(2) 1.000 . Uani d ?
C(36) 0.6925(4) 0.1322(5) 0.6700(3) 0.031(2) 1.000 . Uani d ?
C(37) 0.6946(3) 0.2257(4) 0.5428(3) 0.018(2) 1.000 . Uani d ?
C(38) 0.6865(3) 0.2986(5) 0.5835(3) 0.025(2) 1.000 . Uani d ?
C(39) 0.6530(3) 0.3775(5) 0.5620(3) 0.032(2) 1.000 . Uani d ?
C(40) 0.6306(3) 0.3842(5) 0.5000(3) 0.031(2) 1.000 . Uani d ?
C(41) 0.6430(3) 0.3111(5) 0.4612(3) 0.026(2) 1.000 . Uani d ?
C(42) 0.8085(3) 0.1363(4) 0.5370(3) 0.016(2) 1.000 . Uani d ?
C(43) 0.8723(3) 0.1403(4) 0.5727(3) 0.022(2) 1.000 . Uani d ?
C(44) 0.9354(3) 0.1361(4) 0.5434(3) 0.027(2) 1.000 . Uani d ?
C(45) 0.9326(3) 0.1309(4) 0.4787(3) 0.026(2) 1.000 . Uani d ?
C(46) 0.8668(3) 0.1269(4) 0.4459(3) 0.022(2) 1.000 . Uani d ?
C(47) 0.5952(3) -0.0590(4) 0.4149(3) 0.018(2) 1.000 . Uani d ?
C(48) 0.4984(3) -0.1379(5) 0.4624(3) 0.033(2) 1.000 . Uani d ?
C(49) 0.6497(3) -0.0806(4) 0.3673(3) 0.019(2) 1.000 . Uani d ?
C(50) 0.6451(3) -0.1582(4) 0.3299(3) 0.020(2) 1.000 . Uani d ?
C(51) 0.6950(4) -0.1688(5) 0.2855(3) 0.028(2) 1.000 . Uani d ?
C(52) 0.7470(3) -0.1045(5) 0.2793(3) 0.029(2) 1.000 . Uani d ?
C(53) 0.7484(3) -0.0285(5) 0.3188(3) 0.025(2) 1.000 . Uani d ?
C(54) 0.5501(3) 0.0213(4) 0.3863(3) 0.020(2) 1.000 . Uani d ?
C(55) 0.4832(3) 0.0055(5) 0.3576(3) 0.034(2) 1.000 . Uani d ?
C(56) 0.4468(3) 0.0756(6) 0.3272(4) 0.047(3) 1.000 . Uani d ?
C(57) 0.4785(4) 0.1607(5) 0.3235(3) 0.039(2) 1.000 . Uani d ?
C(58) 0.5462(4) 0.1695(5) 0.3503(3) 0.033(2) 1.000 . Uani d ?
C(59) -0.0258(8) 0.174(1) 0.2010(7) 0.146(5) 1.000 . Uiso d ?
H(1) 0.7517 -0.0219 1.1137 0.025 1.000 . Uiso c ?
H(2) 0.7037 -0.1674 1.0853 0.026 1.000 . Uiso c ?
H(3) 0.6257 -0.1802 0.9975 0.024 1.000 . Uiso c ?
H(4) 0.6695 0.1740 1.1588 0.037 1.000 . Uiso c ?
H(5) 0.6860 0.0695 1.1589 0.037 1.000 . Uiso c ?
H(6) 0.7285 0.1341 1.2055 0.037 1.000 . Uiso c ?
H(7) 0.7013 0.2883 1.1217 0.030 1.000 . Uiso c ?
H(8) 0.6387 0.4215 1.0906 0.035 1.000 . Uiso c ?
H(9) 0.5994 0.4399 0.9852 0.029 1.000 . Uiso c ?
H(10) 0.6216 0.3239 0.9162 0.027 1.000 . Uiso c ?
H(11) 0.8770 0.1419 1.0956 0.028 1.000 . Uiso c ?
H(12) 0.9785 0.1333 1.0366 0.038 1.000 . Uiso c ?
H(13) 0.9630 0.1266 0.9274 0.037 1.000 . Uiso c ?
H(14) 0.8480 0.1298 0.8803 0.032 1.000 . Uiso c ?
H(15) 0.5126 -0.1304 0.9962 0.034 1.000 . Uiso c ?
H(16) 0.4582 -0.0939 0.9442 0.034 1.000 . Uiso c ?
H(17) 0.4682 -0.1989 0.9538 0.034 1.000 . Uiso c ?
H(18) 0.6050 -0.2014 0.8282 0.022 1.000 . Uiso c ?
H(19) 0.6902 -0.2183 0.7539 0.026 1.000 . Uiso c ?
H(20) 0.7744 -0.1016 0.7432 0.027 1.000 . Uiso c ?
H(21) 0.7712 0.0286 0.8054 0.023 1.000 . Uiso c ?
H(22) 0.4621 -0.0661 0.8445 0.041 1.000 . Uiso c ?
H(23) 0.3915 0.0510 0.7972 0.059 1.000 . Uiso c ?
H(24) 0.4307 0.2044 0.8088 0.051 1.000 . Uiso c ?
H(25) 0.5402 0.2328 0.8595 0.036 1.000 . Uiso c ?
H(26) 0.7496 -0.0223 0.6240 0.026 1.000 . Uiso c ?
H(27) 0.7070 -0.1689 0.5936 0.030 1.000 . Uiso c ?
H(28) 0.6351 -0.1832 0.5016 0.027 1.000 . Uiso c ?
H(29) 0.7092 0.1378 0.7126 0.037 1.000 . Uiso c ?
H(30) 0.6573 0.1779 0.6601 0.037 1.000 . Uiso c ?
H(31) 0.6720 0.0731 0.6629 0.037 1.000 . Uiso c ?
H(32) 0.7041 0.2940 0.6259 0.031 1.000 . Uiso c ?
H(33) 0.6453 0.4269 0.5897 0.038 1.000 . Uiso c ?
H(34) 0.6071 0.4380 0.4841 0.037 1.000 . Uiso c ?
H(35) 0.6296 0.3169 0.4179 0.031 1.000 . Uiso c ?
H(36) 0.8728 0.1460 0.6169 0.027 1.000 . Uiso c ?
H(37) 0.9800 0.1367 0.5671 0.033 1.000 . Uiso c ?
H(38) 0.9753 0.1302 0.4573 0.031 1.000 . Uiso c ?
H(39) 0.8651 0.1222 0.4017 0.027 1.000 . Uiso c ?
H(40) 0.5218 -0.1321 0.5030 0.040 1.000 . Uiso c ?
H(41) 0.4672 -0.0872 0.4545 0.040 1.000 . Uiso c ?
H(42) 0.4717 -0.1934 0.4600 0.040 1.000 . Uiso c ?
H(43) 0.6090 -0.2030 0.3345 0.025 1.000 . Uiso c ?
H(44) 0.6928 -0.2212 0.2591 0.034 1.000 . Uiso c ?
H(45) 0.7812 -0.1114 0.2490 0.036 1.000 . Uiso c ?
H(46) 0.7843 0.0166 0.3147 0.030 1.000 . Uiso c ?
H(47) 0.4624 -0.0539 0.3591 0.040 1.000 . Uiso c ?
H(48) 0.4000 0.0655 0.3086 0.058 1.000 . Uiso c ?
H(49) 0.4543 0.2110 0.3033 0.048 1.000 . Uiso c ?
H(50) 0.5697 0.2267 0.3458 0.041 1.000 . Uiso c ?
H(51) -0.0268 0.2153 0.2354 0.176 1.000 . Uiso c ?
H(52) -0.0566 0.1966 0.1673 0.176 1.000 . Uiso c ?
H(53) -0.0431 0.1154 0.2135 0.176 1.000 . Uiso c ?

loop_
_atom_site_aniso_label
_atom_site_aniso_U_11
_atom_site_aniso_U_22
_atom_site_aniso_U_33
_atom_site_aniso_U_12
_atom_site_aniso_U_13
_atom_site_aniso_U_23
Mn(1) 0.0210(5) 0.0124(5) 0.0160(5) -0.0012(4) 0.0035(4) -0.0004(5)
Mn(2) 0.0211(5) 0.0158(5) 0.0158(5) -0.0021(5) 0.0007(4) 0.0009(5)
Mn(3) 0.0407(7) 0.0364(7) 0.0337(7) 0.0044(6) 0.0086(5) 0.0026(6)
Cl(1) 0.047(1) 0.023(1) 0.0194(9) -0.0067(8) 0.0086(8) 0.0034(8)
Cl(2) 0.052(1) 0.031(1) 0.0207(9) -0.0126(9) 0.0066(8) 0.0053(8)
Cl(3) 0.098(2) 0.054(2) 0.060(2) -0.007(1) -0.034(1) 0.012(1)
Cl(4) 0.140(2) 0.056(2) 0.068(2) 0.008(2) 0.047(2) -0.021(1)
Cl(5) 0.041(1) 0.057(2) 0.061(1) -0.001(1) 0.023(1) 0.007(1)
Cl(6) 0.053(1) 0.048(1) 0.055(1) -0.002(1) 0.017(1) 0.014(1)
O(1) 0.023(2) 0.022(3) 0.019(2) -0.004(2) -0.001(2) -0.004(2)
O(2) 0.021(2) 0.015(3) 0.025(3) -0.009(2) 0.005(2) -0.005(2)
O(3) 0.028(3) 0.025(3) 0.015(2) 0.001(2) -0.002(2) -0.002(2)
O(4) 0.023(2) 0.017(3) 0.028(3) -0.006(2) 0.003(2) -0.004(2)
O(5) 0.18(1) 0.18(1) 0.42(2) 0.081(8) 0.22(1) 0.19(1)
N(1) 0.015(3) 0.012(3) 0.018(3) -0.003(2) 0.005(2) -0.005(2)
N(2) 0.016(3) 0.011(3) 0.020(3) -0.003(2) 0.002(2) 0.001(2)
N(3) 0.024(3) 0.013(3) 0.023(3) -0.002(3) 0.007(2) -0.003(3)
N(4) 0.021(3) 0.014(3) 0.019(3) -0.002(2) 0.003(2) -0.003(2)
N(5) 0.021(3) 0.020(3) 0.022(3) 0.003(2) -0.002(2) 0.002(3)
N(6) 0.016(3) 0.013(3) 0.016(3) -0.001(2) 0.003(2) -0.003(2)
N(7) 0.021(3) 0.018(3) 0.018(3) -0.001(3) -0.000(2) 0.002(3)
N(8) 0.020(3) 0.015(3) 0.022(3) -0.002(3) 0.003(2) -0.005(3)
N(9) 0.019(3) 0.020(3) 0.018(3) 0.000(2) 0.002(2) 0.000(3)
N(10) 0.026(3) 0.013(3) 0.025(3) 0.003(2) -0.001(2) 0.003(3)
C(1) 0.017(3) 0.010(3) 0.017(3) -0.000(3) 0.002(3) -0.001(3)
C(2) 0.021(4) 0.026(4) 0.015(3) 0.003(3) 0.001(3) -0.001(3)
C(3) 0.030(4) 0.012(4) 0.022(4) 0.004(3) -0.002(3) 0.002(3)
C(4) 0.028(4) 0.011(4) 0.024(4) -0.002(3) 0.005(3) 0.004(3)
C(5) 0.012(3) 0.013(4) 0.014(3) 0.002(3) 0.006(3) -0.001(3)
C(6) 0.020(3) 0.018(4) 0.013(3) -0.003(3) -0.002(3) -0.005(3)
C(7) 0.042(4) 0.032(4) 0.019(4) -0.004(4) 0.003(3) -0.003(3)
C(8) 0.010(3) 0.017(4) 0.025(4) -0.001(3) 0.007(3) -0.001(3)
C(9) 0.028(4) 0.028(4) 0.019(4) 0.002(3) -0.004(3) -0.007(3)
C(10) 0.028(4) 0.022(4) 0.040(5) 0.002(4) 0.002(3) -0.012(4)
C(11) 0.021(4) 0.013(4) 0.035(4) 0.003(3) 0.000(3) -0.002(3)
C(12) 0.024(4) 0.019(4) 0.022(4) -0.001(3) -0.003(3) 0.003(3)
C(13) 0.020(3) 0.003(3) 0.025(4) -0.000(3) 0.000(3) -0.001(3)
C(14) 0.023(4) 0.016(4) 0.030(4) 0.003(3) -0.001(3) 0.003(3)
C(15) 0.014(4) 0.023(4) 0.059(5) -0.001(3) -0.004(3) 0.005(4)
C(16) 0.023(4) 0.021(4) 0.049(5) -0.001(3) 0.009(3) -0.001(4)
C(17) 0.036(4) 0.017(4) 0.028(4) -0.004(3) 0.014(3) -0.000(3)
C(18) 0.014(3) 0.014(4) 0.019(3) -0.008(3) 0.001(3) -0.003(3)
C(19) 0.028(4) 0.025(4) 0.033(4) -0.006(3) 0.008(3) 0.004(3)
C(20) 0.016(3) 0.019(4) 0.013(3) 0.002(3) 0.001(3) 0.000(3)
C(21) 0.020(4) 0.014(4) 0.021(4) 0.001(3) -0.006(3) 0.001(3)
C(22) 0.028(4) 0.020(4) 0.015(4) 0.005(3) 0.000(3) -0.004(3)
C(23) 0.024(4) 0.029(4) 0.014(3) 0.008(3) 0.003(3) 0.002(3)
C(24) 0.017(4) 0.021(4) 0.019(4) -0.001(3) 0.004(3) 0.002(3)
C(25) 0.019(4) 0.017(4) 0.019(4) -0.001(3) 0.002(3) -0.000(3)
C(26) 0.026(4) 0.030(5) 0.046(5) -0.009(3) -0.010(3) 0.014(4)
C(27) 0.023(4) 0.061(6) 0.061(6) -0.013(4) -0.017(4) 0.022(5)
C(28) 0.026(4) 0.041(5) 0.057(5) 0.006(4) -0.007(4) 0.024(4)
C(29) 0.031(4) 0.024(4) 0.036(4) -0.002(3) -0.003(3) 0.004(4)
C(30) 0.010(3) 0.019(4) 0.018(4) 0.001(3) 0.004(3) 0.002(3)
C(31) 0.022(4) 0.024(4) 0.018(4) -0.001(3) -0.002(3) 0.002(3)
C(32) 0.028(4) 0.017(4) 0.027(4) 0.005(3) -0.000(3) 0.004(3)
C(33) 0.028(4) 0.013(4) 0.025(4) 0.003(3) 0.007(3) 0.001(3)
C(34) 0.017(3) 0.011(4) 0.016(3) -0.001(3) 0.006(3) -0.003(3)
C(35) 0.018(3) 0.016(4) 0.014(3) -0.003(3) -0.001(3) -0.005(3)
C(36) 0.047(4) 0.030(4) 0.017(4) -0.003(4) 0.007(3) -0.007(3)
C(37) 0.016(3) 0.011(4) 0.027(4) -0.003(3) 0.002(3) -0.002(3)
C(38) 0.028(4) 0.026(4) 0.021(4) 0.002(3) -0.003(3) -0.007(3)
C(39) 0.036(4) 0.020(4) 0.039(5) 0.002(4) -0.000(3) -0.013(4)
C(40) 0.029(4) 0.020(4) 0.044(5) 0.003(3) 0.006(4) 0.002(4)
C(41) 0.025(4) 0.020(4) 0.033(4) 0.001(3) -0.001(3) 0.007(3)
C(42) 0.022(3) 0.009(4) 0.017(3) -0.003(3) -0.002(3) 0.002(3)
C(43) 0.029(4) 0.014(4) 0.024(4) -0.003(3) 0.000(3) -0.002(3)
C(44) 0.020(4) 0.018(4) 0.043(4) -0.002(3) -0.003(3) -0.000(4)
C(45) 0.019(4) 0.022(4) 0.038(4) 0.004(3) 0.004(3) 0.003(4)
C(46) 0.027(4) 0.016(4) 0.024(4) 0.003(3) 0.006(3) -0.001(3)
C(47) 0.018(3) 0.012(4) 0.025(4) -0.004(3) 0.001(3) 0.002(3)
C(48) 0.027(4) 0.029(5) 0.043(5) -0.003(3) 0.008(3) 0.001(4)
C(49) 0.020(4) 0.017(4) 0.019(4) 0.003(3) -0.002(3) 0.000(3)
C(50) 0.028(4) 0.017(4) 0.016(4) 0.003(3) -0.001(3) -0.005(3)
C(51) 0.036(4) 0.025(4) 0.021(4) 0.012(4) -0.008(3) -0.007(3)
C(52) 0.031(4) 0.035(5) 0.023(4) 0.015(4) 0.006(3) -0.002(3)
C(53) 0.023(4) 0.028(4) 0.025(4) 0.002(3) 0.006(3) 0.007(3)
C(54) 0.023(4) 0.021(4) 0.016(3) 0.007(3) 0.006(3) 0.001(3)
C(55) 0.025(4) 0.033(5) 0.040(4) -0.007(4) -0.013(3) 0.014(4)
C(56) 0.017(4) 0.056(6) 0.066(6) -0.011(4) -0.018(4) 0.024(5)
C(57) 0.029(4) 0.035(5) 0.052(5) 0.007(4) -0.008(4) 0.015(4)
C(58) 0.035(4) 0.020(4) 0.042(5) -0.004(3) -0.005(4) 0.006(4)

loop_
_atom_type_symbol
_atom_type_oxidation_number
_atom_type_number_in_cell
_atom_type_scat_dispersion_real
_atom_type_scat_dispersion_imag
_atom_type_scat_source
C 0 236 0.002 0.002
;International Tables for Crystallography

(1992, Vol. C, Table 6.1.1.2)

;
N 0 40 0.004 0.003
;International Tables for Crystallography

(1992, Vol. C, Table 6.1.1.2)

;
H 0 212 0.000 0.000
;International Tables for Crystallography

(1992, Vol. C, Table 6.1.1.2)

;
O 0 20 0.008 0.006
;International Tables for Crystallography

(1992, Vol. C, Table 6.1.1.2)

;
Cl 0 24 0.132 0.159
;International Tables for Crystallography

(1992, Vol. C, Tables 4.2.6.8 and 6.1.1.1)

;
Mn 0 12 0.295 0.729
;International Tables for Crystallography

(1992, Vol. C, Tables 4.2.6.8 and 6.1.1.1)

;
